data_7103930
loop_
_publ_author_name
'Dina N. Akbayeva'
'Luca Gonsalvi'
'Werner Oberhauser'
'Maurizio Peruzzini'
'Francesco Vizza'
'Peter Brueggeller'
'Antonio Romerosa'
'Gianni Sava'
'Alberta Bergamo'

_journal_name_full 'Chemical communications (Cambridge, England)'
_journal_paper_doi 10.1039/b210102e
_journal_year 2003
_chemical_formula_sum 'C24 H43 Cl3 N6 P2 Ru x'
_chemical_formula_weight 685.01
_chemical_name_systematic '[RuCl(Me5Cp)(C6H12N3)2]'
_space_group_IT_number 2
_symmetry_cell_setting triclinic
_symmetry_space_group_name_Hall '-P 1'
_symmetry_space_group_name_H-M 'P -1'
_atom_sites_solution_hydrogens geom
_atom_sites_solution_primary direct
_atom_sites_solution_secondary difmap
_audit_creation_method SHELXL-97
_cell_angle_alpha 64.0661(8)
_cell_angle_beta 82.934(1)
_cell_angle_gamma 80.159(1)
_cell_formula_units_Z 4
_cell_length_a 12.5986(2)
_cell_length_b 16.2139(3)
_cell_length_c 16.3454(3)
_cell_measurement_reflns_used 500
_cell_measurement_temperature 213(2)
_cell_measurement_theta_max 25.0
_cell_measurement_theta_min 1.0
_cell_volume 2954.1(1)
_computing_cell_refinement 'Denzo and Scalepack'
_computing_data_collection 'Kappa CCD'
_computing_data_reduction 'Denzo and Scalepack'
_computing_molecular_graphics 'SHELXTL PLUS'
_computing_publication_material 'SHELXTL PLUS'
_computing_structure_refinement 'SHELXL-97 (Sheldrick, 1997)'
_computing_structure_solution 'SHELXS-97 (Sheldrick, 1990)'
_diffrn_ambient_temperature 213(2)
_diffrn_measurement_device_type 'Kappa CCD'
_diffrn_measurement_method 'phi- and omega-scans'
_diffrn_radiation_monochromator graphite
_diffrn_radiation_source 'fine-focus sealed tube'
_diffrn_radiation_type MoK\a
_diffrn_radiation_wavelength 0.71073
_diffrn_reflns_av_R_equivalents 0.0180
_diffrn_reflns_av_sigmaI/netI 0.0489
_diffrn_reflns_limit_h_max 16
_diffrn_reflns_limit_h_min -1
_diffrn_reflns_limit_k_max 21
_diffrn_reflns_limit_k_min -20
_diffrn_reflns_limit_l_max 21
_diffrn_reflns_limit_l_min -20
_diffrn_reflns_number 25086
_diffrn_reflns_theta_max 27.52
_diffrn_reflns_theta_min 1.39
_diffrn_standards_decay_% 0
_exptl_absorpt_coefficient_mu 0.751
_exptl_absorpt_correction_T_max 1.000
_exptl_absorpt_correction_T_min 0.756
_exptl_absorpt_correction_type Sortav
_exptl_crystal_colour brown
_exptl_crystal_density_diffrn 1.541
_exptl_crystal_density_method 'not measured'
_exptl_crystal_description prism
_exptl_crystal_F_000 1416
_exptl_crystal_size_max 0.3
_exptl_crystal_size_mid 0.2
_exptl_crystal_size_min 0.2
_refine_diff_density_max 0.770
_refine_diff_density_min -1.110
_refine_diff_density_rms 0.114
_refine_ls_extinction_method none
_refine_ls_goodness_of_fit_ref 1.093
_refine_ls_hydrogen_treatment mixed
_refine_ls_matrix_type full
_refine_ls_number_parameters 704
_refine_ls_number_reflns 7561
_refine_ls_number_restraints 0
_refine_ls_restrained_S_all 1.093
_refine_ls_R_factor_gt 0.0548
_refine_ls_shift/su_max 0.105
_refine_ls_shift/su_mean 0.022
_refine_ls_structure_factor_coef Fsqd
_refine_ls_weighting_details 'calc w=1/[\s^2^(Fo^2^)+(0.0001P)^2^+19.3120P] where P=(Fo^2^+2Fc^2^)/3'
_refine_ls_weighting_scheme calc
_refine_ls_wR_factor_gt 0.1085
_reflns_number_gt 7561
_reflns_number_total 13313
_reflns_threshold_expression >3sigma(I)
_cod_data_source_file b210102e.txt
_cod_data_source_block 1
_cod_original_sg_symbol_H-M P-1
_cod_original_formula_sum 'C22 H39 Cl N6 P2 Ru x C2 H4 Cl2'
_cod_database_code 7103930

loop_
_symmetry_equiv_pos_as_xyz
'x, y, z'
'-x, -y, -z'

loop_
_atom_site_label
_atom_site_type_symbol
_atom_site_fract_x
_atom_site_fract_y
_atom_site_fract_z
_atom_site_U_iso_or_equiv
_atom_site_adp_type
_atom_site_occupancy
_atom_site_symmetry_multiplicity
_atom_site_calc_flag
_atom_site_refinement_flags
_atom_site_disorder_assembly
_atom_site_disorder_group
Ru1 Ru 0.31949(3) 0.71255(3) 0.11941(3) 0.01532(9) Uani 1 1 d . . .
Ru2 Ru 0.68048(4) 0.28723(4) 0.38101(4) 0.03407(13) Uani 1 1 d . . .
Cl1 Cl 0.32640(11) 0.62516(9) 0.28627(9) 0.0262(3) Uani 1 1 d . . .
Cl2 Cl 0.6728(2) 0.37404(19) 0.21433(15) 0.0788(8) Uani 1 1 d . . .
P1 P 0.23781(10) 0.60084(10) 0.11185(10) 0.0220(3) Uani 1 1 d . . .
P2 P 0.16046(11) 0.78629(9) 0.15304(9) 0.0194(3) Uani 1 1 d . . .
P3 P 0.83917(13) 0.21382(11) 0.34688(11) 0.0316(3) Uani 1 1 d . . .
P4 P 0.76206(16) 0.39909(10) 0.38844(11) 0.0373(4) Uani 1 1 d . . .
C11 C 0.4950(6) 0.7021(6) 0.0919(7) 0.073(3) Uani 1 1 d . . .
C12 C 0.4546(8) 0.7081(6) 0.0197(8) 0.073(3) Uani 1 1 d . . .
C13 C 0.3843(6) 0.7918(5) -0.0192(4) 0.0449(19) Uani 1 1 d . . .
C14 C 0.3919(5) 0.8416(4) 0.0322(4) 0.0320(14) Uani 1 1 d . . .
C15 C 0.4574(5) 0.7875(6) 0.1047(5) 0.050(2) Uani 1 1 d . . .
C1A C 0.5726(8) 0.6282(11) 0.1527(12) 0.212(12) Uani 1 1 d . . .
H1AA H 0.6438 0.6460 0.1363 0.319 Uiso 1 1 calc R . .
H1AB H 0.5713 0.5720 0.1469 0.319 Uiso 1 1 calc R . .
H1AC H 0.5531 0.6186 0.2146 0.319 Uiso 1 1 calc R . .
C1B C 0.4785(11) 0.6506(8) -0.0376(9) 0.127(6) Uani 1 1 d . . .
H1BA H 0.5215 0.6826 -0.0917 0.191 Uiso 1 1 calc R . .
H1BB H 0.4118 0.6426 -0.0542 0.191 Uiso 1 1 calc R . .
H1BC H 0.5170 0.5911 -0.0021 0.191 Uiso 1 1 calc R . .
C1C C 0.3289(12) 0.8344(11) -0.1072(7) 0.152(8) Uani 1 1 d . . .
H1CA H 0.3801 0.8610 -0.1569 0.228 Uiso 1 1 calc R . .
H1CB H 0.2721 0.8817 -0.1063 0.228 Uiso 1 1 calc R . .
H1CC H 0.2990 0.7876 -0.1148 0.228 Uiso 1 1 calc R . .
C1D C 0.3476(8) 0.9433(5) -0.0035(9) 0.098(5) Uani 1 1 d . . .
H1DA H 0.3900 0.9780 -0.0569 0.147 Uiso 1 1 calc R . .
H1DB H 0.3508 0.9646 0.0424 0.147 Uiso 1 1 calc R . .
H1DC H 0.2741 0.9519 -0.0186 0.147 Uiso 1 1 calc R . .
C1E C 0.4893(9) 0.8200(11) 0.1686(6) 0.124(6) Uani 1 1 d . . .
H1EA H 0.5632 0.8311 0.1551 0.186 Uiso 1 1 calc R . .
H1EB H 0.4810 0.7737 0.2299 0.186 Uiso 1 1 calc R . .
H1EC H 0.4442 0.8763 0.1623 0.186 Uiso 1 1 calc R . .
C21 C 0.6112(7) 0.1583(6) 0.4711(6) 0.073(3) Uani 1 1 d . . .
C22 C 0.6149(5) 0.2110(9) 0.5177(5) 0.073(3) Uani 1 1 d . . .
C23 C 0.5473(5) 0.2878(7) 0.4859(6) 0.056(2) Uani 1 1 d . . .
C24 C 0.5036(5) 0.2966(5) 0.4024(6) 0.053(2) Uani 1 1 d . . .
C25 C 0.5433(8) 0.2115(5) 0.3973(5) 0.055(2) Uani 1 1 d . . .
C2AA C 0.6531(14) 0.0578(7) 0.5007(11) 0.218(13) Uani 1 1 d . . .
H2AA H 0.6265 0.0230 0.5620 0.327 Uiso 1 1 calc R . .
H2AB H 0.7305 0.0498 0.4981 0.327 Uiso 1 1 calc R . .
H2AC H 0.6290 0.0361 0.4609 0.327 Uiso 1 1 calc R . .
C2B C 0.6666(8) 0.1790(14) 0.6087(6) 0.169(9) Uani 1 1 d . . .
H2BA H 0.6458 0.2250 0.6318 0.254 Uiso 1 1 calc R . .
H2BB H 0.7437 0.1704 0.5996 0.254 Uiso 1 1 calc R . .
H2BC H 0.6427 0.1216 0.6517 0.254 Uiso 1 1 calc R . .
C2C C 0.4999(10) 0.3671(13) 0.5113(15) 0.234(13) Uani 1 1 d . . .
H2CA H 0.4275 0.3588 0.5366 0.351 Uiso 1 1 calc R . .
H2CB H 0.4992 0.4247 0.4579 0.351 Uiso 1 1 calc R . .
H2CC H 0.5430 0.3677 0.5555 0.351 Uiso 1 1 calc R . .
C2D C 0.4231(8) 0.3737(7) 0.3427(12) 0.170(9) Uani 1 1 d . . .
H2DA H 0.3514 0.3577 0.3626 0.255 Uiso 1 1 calc R . .
H2DB H 0.4377 0.3824 0.2806 0.255 Uiso 1 1 calc R . .
H2DC H 0.4290 0.4298 0.3471 0.255 Uiso 1 1 calc R . .
C2E C 0.5055(15) 0.1872(11) 0.3256(8) 0.170(9) Uani 1 1 d . . .
H2EA H 0.4504 0.1474 0.3527 0.255 Uiso 1 1 calc R . .
H2EB H 0.5654 0.1562 0.3032 0.255 Uiso 1 1 calc R . .
H2EC H 0.4770 0.2429 0.2760 0.255 Uiso 1 1 calc R . .
N1 N 0.2518(4) 0.4375(4) 0.0884(5) 0.0507(18) Uani 1 1 d . . .
N2 N 0.0916(4) 0.5548(4) 0.0292(4) 0.0397(14) Uani 1 1 d . . .
N3 N 0.1081(4) 0.4585(3) 0.1958(4) 0.0324(12) Uani 1 1 d . . .
C1 C 0.3174(4) 0.5060(5) 0.0876(6) 0.0426(18) Uani 1 1 d . . .
H1A H 0.3550 0.5327 0.0283 0.051 Uiso 1 1 calc R . .
H1B H 0.3714 0.4740 0.1325 0.051 Uiso 1 1 calc R . .
C2 C 0.1381(5) 0.6323(4) 0.0251(4) 0.0318(13) Uani 1 1 d . . .
H2A H 0.0804 0.6768 0.0326 0.038 Uiso 1 1 calc R . .
H2B H 0.1730 0.6623 -0.0349 0.038 Uiso 1 1 calc R . .
C3 C 0.1584(4) 0.5250(4) 0.2112(4) 0.0242(12) Uani 1 1 d . . .
H3A H 0.2055 0.4911 0.2614 0.029 Uiso 1 1 calc R . .
H3B H 0.1024 0.5635 0.2295 0.029 Uiso 1 1 calc R . .
C4 C 0.1922(5) 0.3944(5) 0.1727(6) 0.047(2) Uani 1 1 d . . .
H4A H 0.2423 0.3649 0.2211 0.056 Uiso 1 1 calc R . .
H4B H 0.1578 0.3463 0.1704 0.056 Uiso 1 1 calc R . .
C5 C 0.1716(5) 0.4897(6) 0.0123(5) 0.048(2) Uani 1 1 d . . .
H5A H 0.2116 0.5220 -0.0446 0.057 Uiso 1 1 calc R . .
H5B H 0.1360 0.4450 0.0049 0.057 Uiso 1 1 calc R . .
C6 C 0.0351(5) 0.5087(5) 0.1172(5) 0.0393(16) Uani 1 1 d . . .
H6A H -0.0055 0.4647 0.1138 0.047 Uiso 1 1 calc R . .
H6B H -0.0161 0.5545 0.1293 0.047 Uiso 1 1 calc R . .
N4 N -0.0317(4) 0.7932(4) 0.2567(4) 0.0378(13) Uani 1 1 d . . .
N5 N 0.0775(4) 0.9178(3) 0.2203(4) 0.0332(12) Uani 1 1 d . . .
N6 N -0.0252(4) 0.9152(3) 0.1024(3) 0.0260(10) Uani 1 1 d . . .
C1AA C 0.0568(5) 0.7266(4) 0.2420(5) 0.0369(16) Uani 1 1 d . . .
H1AD H 0.0265 0.6865 0.2238 0.044 Uiso 1 1 calc R . .
H1AE H 0.0912 0.6883 0.2989 0.044 Uiso 1 1 calc R . .
C2A C 0.0654(4) 0.8648(4) 0.0662(4) 0.0240(11) Uani 1 1 d . . .
H2AD H 0.1044 0.9097 0.0164 0.029 Uiso 1 1 calc R . .
H2AE H 0.0352 0.8293 0.0421 0.029 Uiso 1 1 calc R . .
C3A C 0.1779(5) 0.8679(4) 0.1996(4) 0.0306(13) Uani 1 1 d . . .
H3AA H 0.2165 0.8339 0.2550 0.037 Uiso 1 1 calc R . .
H3AB H 0.2225 0.9128 0.1562 0.037 Uiso 1 1 calc R . .
C4A C -0.0894(5) 0.8490(4) 0.1758(5) 0.0376(16) Uani 1 1 d . . .
H4AA H -0.1535 0.8831 0.1913 0.045 Uiso 1 1 calc R . .
H4AB H -0.1125 0.8088 0.1536 0.045 Uiso 1 1 calc R . .
C5A C 0.0092(6) 0.8535(5) 0.2882(5) 0.0430(17) Uani 1 1 d . . .
H5AA H -0.0517 0.8885 0.3063 0.052 Uiso 1 1 calc R . .
H5AB H 0.0500 0.8151 0.3417 0.052 Uiso 1 1 calc R . .
C6A C 0.0168(5) 0.9702(4) 0.1390(4) 0.0264(12) Uani 1 1 d . . .
H6AA H 0.0630 1.0107 0.0919 0.032 Uiso 1 1 calc R . .
H6AB H -0.0434 1.0091 0.1527 0.032 Uiso 1 1 calc R . .
N7 N 0.7500(7) 0.5595(4) 0.4161(5) 0.066(3) Uani 1 1 d . . .
N8 N 0.9095(6) 0.4444(4) 0.4721(4) 0.0540(19) Uani 1 1 d . . .
N9 N 0.8928(5) 0.5401(4) 0.3071(4) 0.0447(16) Uani 1 1 d . . .
C1BB C 0.6809(7) 0.4958(4) 0.4112(5) 0.059(3) Uani 1 1 d . . .
H1BD H 0.6311 0.5307 0.3632 0.071 Uiso 1 1 calc R . .
H1BE H 0.6387 0.4699 0.4683 0.071 Uiso 1 1 calc R . .
C2BB C 0.8611(7) 0.3655(4) 0.4752(5) 0.051(2) Uani 1 1 d . . .
H2BD H 0.8260 0.3351 0.5351 0.061 Uiso 1 1 calc R . .
H2BE H 0.9184 0.3210 0.4671 0.061 Uiso 1 1 calc R . .
C3B C 0.8420(6) 0.4737(5) 0.2887(5) 0.0476(19) Uani 1 1 d . . .
H3BA H 0.8981 0.4349 0.2707 0.057 Uiso 1 1 calc R . .
H3BB H 0.7954 0.5081 0.2383 0.057 Uiso 1 1 calc R . .
C4B C 0.8107(7) 0.6034(4) 0.3276(5) 0.060(3) Uani 1 1 d . . .
H4BA H 0.7603 0.6312 0.2795 0.073 Uiso 1 1 calc R . .
H4BB H 0.8446 0.6526 0.3281 0.073 Uiso 1 1 calc R . .
C5B C 0.8179(9) 0.5146(5) 0.4853(7) 0.082(4) Uani 1 1 d . . .
H5BA H 0.7757 0.4822 0.5408 0.098 Uiso 1 1 calc R . .
H5BB H 0.8499 0.5603 0.4939 0.098 Uiso 1 1 calc R . .
C6B C 0.9614(7) 0.4938(4) 0.3810(5) 0.0471(19) Uani 1 1 d . . .
H6BA H 1.0006 0.5390 0.3838 0.057 Uiso 1 1 calc R . .
H6BB H 1.0140 0.4495 0.3678 0.057 Uiso 1 1 calc R . .
N10 N 0.9222(4) 0.0825(4) 0.2801(3) 0.0318(11) Uani 1 1 d . . .
N11 N 1.0245(5) 0.0859(5) 0.3990(4) 0.0519(17) Uani 1 1 d . . .
N12 N 1.0314(4) 0.2092(4) 0.2394(4) 0.0390(13) Uani 1 1 d . . .
C1CC C 0.8203(5) 0.1320(4) 0.3002(4) 0.0336(14) Uani 1 1 d . . .
H1CD H 0.7757 0.0870 0.3436 0.040 Uiso 1 1 calc R . .
H1CE H 0.7819 0.1659 0.2447 0.040 Uiso 1 1 calc R . .
C2CC C 0.9367(7) 0.1340(5) 0.4335(5) 0.052(2) Uani 1 1 d . . .
H2CD H 0.9665 0.1693 0.4581 0.062 Uiso 1 1 calc R . .
H2CE H 0.8980 0.0887 0.4833 0.062 Uiso 1 1 calc R . .
C3C C 0.9429(5) 0.2719(4) 0.2587(5) 0.0358(15) Uani 1 1 d . . .
H3CA H 0.9076 0.3118 0.2026 0.043 Uiso 1 1 calc R . .
H3CB H 0.9739 0.3109 0.2779 0.043 Uiso 1 1 calc R . .
C4C C 0.9831(6) 0.0284(5) 0.3637(5) 0.0477(18) Uani 1 1 d . . .
H4CA H 0.9364 -0.0116 0.4107 0.057 Uiso 1 1 calc R . .
H4CB H 1.0435 -0.0108 0.3507 0.057 Uiso 1 1 calc R . .
C5C C 1.0876(6) 0.1489(5) 0.3263(6) 0.050(2) Uani 1 1 d . . .
H5CA H 1.1510 0.1132 0.3121 0.060 Uiso 1 1 calc R . .
H5CB H 1.1123 0.1887 0.3482 0.060 Uiso 1 1 calc R . .
C6C C 0.9905(5) 0.1477(4) 0.2108(4) 0.0319(13) Uani 1 1 d . . .
H6CA H 1.0514 0.1125 0.1928 0.038 Uiso 1 1 calc R . .
H6CB H 0.9491 0.1851 0.1574 0.038 Uiso 1 1 calc R . .
Cl3 Cl -0.1733(3) 0.7284(3) 0.0336(3) 0.0895(12) Uani 0.70 1 d P . .
Cl3A Cl -0.1970(7) 0.8256(7) -0.0051(6) 0.078(2) Uani 0.30 1 d P . .
Cl4 Cl -0.3878(5) 0.8970(6) -0.1761(6) 0.180(3) Uani 0.70 1 d P . .
Cl4A Cl -0.3170(7) 0.9507(5) -0.2008(6) 0.074(2) Uani 0.30 1 d P . .
C31 C -0.2501(12) 0.7693(12) -0.0627(13) 0.074(5) Uani 0.70 1 d P . .
C32 C -0.317(3) 0.8235(18) -0.092(2) 0.27(2) Uani 1 1 d . . .
C31A C -0.310(3) 0.862(2) -0.073(3) 0.082(14) Uani 0.30 1 d P . .
Cl5 Cl 0.8383(5) 0.7429(5) 0.5282(5) 0.1143(19) Uani 0.62 1 d P . .
Cl5A Cl 0.7786(7) 0.8197(6) 0.4971(6) 0.089(2) Uani 0.38 1 d P . .
Cl6 Cl 0.6380(4) 0.9188(3) 0.3069(3) 0.1251(13) Uani 1 1 d . . .
C33 C 0.7517(9) 0.7774(7) 0.4267(7) 0.074(3) Uani 1 1 d . . .
C34 C 0.7048(16) 0.8706(19) 0.410(2) 0.149(14) Uani 0.62 1 d P . .
C34A C 0.652(3) 0.8244(17) 0.3811(17) 0.081(8) Uani 0.38 1 d P . .

loop_
_atom_site_aniso_label
_atom_site_aniso_U_11
_atom_site_aniso_U_22
_atom_site_aniso_U_33
_atom_site_aniso_U_23
_atom_site_aniso_U_13
_atom_site_aniso_U_12
Ru1 0.01734(19) 0.01414(19) 0.01540(19) -0.00664(15) 0.00084(14) -0.00464(14)
Ru2 0.0396(3) 0.0338(3) 0.0305(3) -0.0177(2) -0.0083(2) 0.0065(2)
Cl1 0.0345(7) 0.0256(7) 0.0148(6) -0.0025(5) -0.0075(5) -0.0072(6)
Cl2 0.0940(17) 0.0902(18) 0.0359(11) -0.0244(12) -0.0140(11) 0.0304(14)
P1 0.0156(6) 0.0287(7) 0.0334(8) -0.0226(6) -0.0025(5) -0.0060(5)
P2 0.0214(6) 0.0152(6) 0.0197(7) -0.0061(5) 0.0022(5) -0.0034(5)
P3 0.0375(8) 0.0308(8) 0.0315(8) -0.0199(7) -0.0073(7) 0.0050(7)
P4 0.0615(11) 0.0150(7) 0.0241(8) -0.0036(6) 0.0155(7) -0.0018(7)
C11 0.019(3) 0.053(5) 0.078(6) 0.022(5) 0.027(4) 0.006(3)
C12 0.085(7) 0.035(4) 0.098(8) -0.038(5) 0.073(6) -0.038(5)
C13 0.065(5) 0.053(4) 0.016(3) -0.004(3) 0.008(3) -0.045(4)
C14 0.032(3) 0.026(3) 0.041(4) -0.017(3) 0.016(3) -0.016(3)
C15 0.033(3) 0.092(6) 0.038(4) -0.029(4) 0.018(3) -0.054(4)
C1A 0.027(5) 0.183(15) 0.206(17) 0.101(13) 0.036(7) 0.009(7)
C1B 0.180(12) 0.116(9) 0.138(10) -0.104(9) 0.138(10) -0.120(9)
C1C 0.183(14) 0.236(17) 0.033(5) -0.005(8) 0.000(7) -0.169(14)
C1D 0.071(6) 0.023(4) 0.159(11) -0.013(5) 0.058(7) -0.016(4)
C1E 0.096(7) 0.280(17) 0.042(5) -0.077(8) 0.034(5) -0.141(10)
C21 0.072(6) 0.040(4) 0.049(5) 0.014(4) 0.032(4) 0.020(4)
C22 0.013(3) 0.176(11) 0.040(4) -0.060(6) 0.008(3) -0.009(5)
C23 0.026(3) 0.109(7) 0.084(6) -0.084(6) 0.014(4) -0.029(4)
C24 0.034(3) 0.031(4) 0.093(6) -0.016(4) -0.038(4) -0.005(3)
C25 0.117(7) 0.032(4) 0.032(4) -0.017(3) -0.018(4) -0.028(4)
C2AA 0.229(17) 0.055(7) 0.178(15) 0.054(8) 0.175(14) 0.051(8)
C2B 0.053(6) 0.39(3) 0.022(4) -0.038(9) 0.007(4) -0.076(10)
C2C 0.102(9) 0.33(2) 0.49(3) -0.39(3) 0.207(15) -0.164(13)
C2D 0.064(6) 0.046(6) 0.282(19) 0.066(8) -0.111(9) -0.012(5)
C2E 0.32(2) 0.200(15) 0.076(8) -0.084(9) 0.054(10) -0.223(17)
N1 0.023(3) 0.056(4) 0.112(6) -0.071(4) 0.006(3) -0.013(3)
N2 0.020(2) 0.071(4) 0.047(3) -0.039(3) -0.003(2) -0.015(2)
N3 0.024(2) 0.029(3) 0.061(4) -0.032(3) -0.004(2) -0.011(2)
C1 0.016(3) 0.044(4) 0.093(6) -0.052(4) 0.006(3) -0.011(3)
C2 0.025(3) 0.044(4) 0.030(3) -0.016(3) -0.008(2) -0.006(3)
C3 0.027(3) 0.022(3) 0.029(3) -0.014(2) -0.004(2) -0.008(2)
C4 0.027(3) 0.034(4) 0.104(6) -0.052(4) -0.009(4) -0.002(3)
C5 0.036(3) 0.082(6) 0.064(5) -0.064(5) 0.003(3) -0.021(4)
C6 0.020(3) 0.051(4) 0.068(5) -0.041(4) -0.006(3) -0.013(3)
N4 0.041(3) 0.028(3) 0.036(3) -0.012(2) 0.023(2) -0.005(2)
N5 0.040(3) 0.025(3) 0.037(3) -0.016(2) -0.002(2) -0.003(2)
N6 0.022(2) 0.015(2) 0.038(3) -0.012(2) 0.004(2) 0.0002(18)
C1AA 0.042(4) 0.025(3) 0.036(3) -0.011(3) 0.022(3) -0.007(3)
C2A 0.022(3) 0.025(3) 0.031(3) -0.018(2) 0.003(2) -0.006(2)
C3A 0.034(3) 0.037(3) 0.031(3) -0.023(3) -0.001(3) -0.008(3)
C4A 0.026(3) 0.032(3) 0.051(4) -0.018(3) 0.019(3) -0.009(3)
C5A 0.063(5) 0.037(4) 0.027(3) -0.015(3) 0.016(3) -0.014(3)
C6A 0.034(3) 0.017(3) 0.026(3) -0.007(2) -0.008(2) -0.001(2)
N7 0.112(6) 0.017(3) 0.051(4) -0.010(3) 0.064(4) -0.023(3)
N8 0.110(5) 0.023(3) 0.035(3) -0.014(3) 0.024(3) -0.037(3)
N9 0.065(4) 0.020(3) 0.031(3) -0.004(2) 0.029(3) -0.003(2)
C1BB 0.090(6) 0.022(3) 0.049(4) -0.012(3) 0.049(4) -0.013(4)
C2BB 0.099(6) 0.021(3) 0.037(4) -0.014(3) 0.014(4) -0.030(4)
C3B 0.060(5) 0.029(3) 0.038(4) -0.009(3) 0.026(3) -0.001(3)
C4B 0.080(6) 0.018(3) 0.055(5) -0.002(3) 0.051(4) -0.010(3)
C5B 0.150(10) 0.032(4) 0.069(6) -0.032(4) 0.081(7) -0.055(5)
C6B 0.080(5) 0.021(3) 0.035(4) -0.012(3) 0.024(4) -0.016(3)
N10 0.042(3) 0.031(3) 0.030(3) -0.021(2) 0.001(2) -0.001(2)
N11 0.060(4) 0.060(4) 0.044(4) -0.035(3) -0.028(3) 0.024(3)
N12 0.032(3) 0.035(3) 0.063(4) -0.034(3) -0.007(3) 0.000(2)
C1CC 0.038(3) 0.026(3) 0.036(4) -0.013(3) -0.001(3) -0.001(3)
C2CC 0.068(5) 0.049(4) 0.040(4) -0.027(4) -0.029(4) 0.031(4)
C3C 0.032(3) 0.028(3) 0.055(4) -0.026(3) -0.009(3) 0.002(3)
C4C 0.059(5) 0.033(4) 0.053(5) -0.027(3) 0.007(4) 0.006(3)
C5C 0.040(4) 0.054(5) 0.081(6) -0.055(5) -0.030(4) 0.019(3)
C6C 0.030(3) 0.033(3) 0.039(4) -0.025(3) 0.000(3) 0.006(2)
Cl3 0.064(2) 0.114(3) 0.118(3) -0.071(3) -0.020(2) -0.010(2)
Cl3A 0.073(5) 0.117(7) 0.078(5) -0.063(5) -0.011(4) -0.032(5)
Cl4 0.111(4) 0.174(7) 0.176(7) 0.001(5) 0.006(4) -0.041(4)
Cl4A 0.085(5) 0.053(4) 0.083(5) -0.033(4) 0.029(4) -0.017(4)
C31 0.060(8) 0.081(11) 0.121(14) -0.076(11) -0.004(8) -0.018(7)
C32 0.24(3) 0.15(2) 0.31(4) 0.06(2) -0.10(3) -0.12(2)
C31A 0.07(2) 0.042(17) 0.12(3) -0.024(18) 0.07(2) -0.039(16)
Cl5 0.093(4) 0.159(6) 0.139(5) -0.098(5) -0.005(3) -0.041(4)
Cl5A 0.090(5) 0.085(5) 0.105(6) -0.051(5) -0.008(4) -0.016(4)
Cl6 0.141(3) 0.107(3) 0.092(2) -0.028(2) -0.013(2) 0.039(2)
C33 0.089(7) 0.061(6) 0.076(7) -0.033(5) 0.020(6) -0.024(5)
C34 0.068(11) 0.19(2) 0.31(4) -0.23(3) 0.059(17) -0.040(14)
C34A 0.12(2) 0.050(14) 0.047(13) 0.004(11) -0.019(14) -0.009(14)

loop_
_atom_type_symbol
_atom_type_description
_atom_type_scat_dispersion_real
_atom_type_scat_dispersion_imag
_atom_type_scat_source
C C 0.0033 0.0016 'International Tables Vol C Tables 4.2.6.8 and 6.1.1.4'
H H 0.0000 0.0000 'International Tables Vol C Tables 4.2.6.8 and 6.1.1.4'
N N 0.0061 0.0033 'International Tables Vol C Tables 4.2.6.8 and 6.1.1.4'
P P 0.1023 0.0942 'International Tables Vol C Tables 4.2.6.8 and 6.1.1.4'
Cl Cl 0.1484 0.1585 'International Tables Vol C Tables 4.2.6.8 and 6.1.1.4'
Ru Ru -1.2594 0.8363 'International Tables Vol C Tables 4.2.6.8 and 6.1.1.4'
O O 0.0106 0.0060 'International Tables Vol C Tables 4.2.6.8 and 6.1.1.4'

loop_
_geom_angle_atom_site_label_1
_geom_angle_atom_site_label_2
_geom_angle_atom_site_label_3
_geom_angle
_geom_angle_site_symmetry_1
_geom_angle_site_symmetry_3
_geom_angle_publ_flag
C13 Ru1 C11 61.2(3) . . ?
C13 Ru1 C15 62.7(2) . . ?
C11 Ru1 C15 39.2(4) . . ?
C13 Ru1 C12 37.4(4) . . ?
C11 Ru1 C12 34.2(4) . . ?
C15 Ru1 C12 61.7(3) . . ?
C13 Ru1 C14 37.4(2) . . ?
C11 Ru1 C14 61.7(3) . . ?
C15 Ru1 C14 36.5(3) . . ?
C12 Ru1 C14 61.1(2) . . ?
C13 Ru1 P1 105.83(18) . . ?
C11 Ru1 P1 115.8(3) . . ?
C15 Ru1 P1 154.7(2) . . ?
C12 Ru1 P1 95.2(2) . . ?
C14 Ru1 P1 142.16(18) . . ?
C13 Ru1 P2 112.0(2) . . ?
C11 Ru1 P2 150.9(3) . . ?
C15 Ru1 P2 111.8(2) . . ?
C12 Ru1 P2 149.4(3) . . ?
C14 Ru1 P2 95.26(16) . . ?
P1 Ru1 P2 93.30(5) . . ?
C13 Ru1 Cl1 155.44(19) . . ?
C11 Ru1 Cl1 95.5(3) . . ?
C15 Ru1 Cl1 94.73(19) . . ?
C12 Ru1 Cl1 124.8(4) . . ?
C14 Ru1 Cl1 126.78(18) . . ?
P1 Ru1 Cl1 90.69(6) . . ?
P2 Ru1 Cl1 84.38(6) . . ?
C22 Ru2 C24 62.6(3) . . ?
C22 Ru2 C25 62.2(3) . . ?
C24 Ru2 C25 37.5(3) . . ?
C22 Ru2 C21 36.7(4) . . ?
C24 Ru2 C21 62.5(3) . . ?
C25 Ru2 C21 37.5(3) . . ?
C22 Ru2 C23 34.6(4) . . ?
C24 Ru2 C23 38.7(3) . . ?
C25 Ru2 C23 61.7(3) . . ?
C21 Ru2 C23 59.6(3) . . ?
C22 Ru2 P3 113.1(3) . . ?
C24 Ru2 P3 148.9(2) . . ?
C25 Ru2 P3 111.7(2) . . ?
C21 Ru2 P3 95.1(2) . . ?
C23 Ru2 P3 147.6(3) . . ?
C22 Ru2 P4 105.4(3) . . ?
C24 Ru2 P4 117.7(2) . . ?
C25 Ru2 P4 154.7(2) . . ?
C21 Ru2 P4 140.6(3) . . ?
C23 Ru2 P4 95.23(18) . . ?
P3 Ru2 P4 93.37(7) . . ?
C22 Ru2 Cl2 154.8(2) . . ?
C24 Ru2 Cl2 93.0(2) . . ?
C25 Ru2 Cl2 95.0(2) . . ?
C21 Ru2 Cl2 128.1(3) . . ?
C23 Ru2 Cl2 126.7(3) . . ?
P3 Ru2 Cl2 84.27(8) . . ?
P4 Ru2 Cl2 90.94(9) . . ?
C3 P1 C1 95.6(3) . . ?
C3 P1 C2 97.5(3) . . ?
C1 P1 C2 95.2(3) . . ?
C3 P1 Ru1 120.93(18) . . ?
C1 P1 Ru1 121.19(17) . . ?
C2 P1 Ru1 120.3(2) . . ?
C3A P2 C2A 97.3(3) . . ?
C3A P2 C1AA 95.9(3) . . ?
C2A P2 C1AA 96.6(3) . . ?
C3A P2 Ru1 113.7(2) . . ?
C2A P2 Ru1 123.04(18) . . ?
C1AA P2 Ru1 124.2(2) . . ?
C3C P3 C1CC 95.9(3) . . ?
C3C P3 C2CC 95.6(4) . . ?
C1CC P3 C2CC 97.1(3) . . ?
C3C P3 Ru2 125.0(2) . . ?
C1CC P3 Ru2 113.3(2) . . ?
C2CC P3 Ru2 123.6(3) . . ?
C2BB P4 C3B 98.2(4) . . ?
C2BB P4 C1BB 96.8(4) . . ?
C3B P4 C1BB 95.8(3) . . ?
C2BB P4 Ru2 119.2(2) . . ?
C3B P4 Ru2 120.3(3) . . ?
C1BB P4 Ru2 121.0(3) . . ?
C12 C11 C1A 129.2(15) . . ?
C12 C11 C15 109.6(7) . . ?
C1A C11 C15 121.1(14) . . ?
C12 C11 Ru1 74.0(5) . . ?
C1A C11 Ru1 124.1(5) . . ?
C15 C11 Ru1 71.2(3) . . ?
C11 C12 C13 110.5(7) . . ?
C11 C12 C1B 133.7(12) . . ?
C13 C12 C1B 115.3(12) . . ?
C11 C12 Ru1 71.7(4) . . ?
C13 C12 Ru1 70.2(4) . . ?
C1B C12 Ru1 130.9(6) . . ?
C12 C13 C14 106.0(7) . . ?
C12 C13 C1C 130.2(10) . . ?
C14 C13 C1C 122.7(10) . . ?
C12 C13 Ru1 72.4(4) . . ?
C14 C13 Ru1 72.7(3) . . ?
C1C C13 Ru1 129.2(6) . . ?
C15 C14 C13 109.5(6) . . ?
C15 C14 C1D 129.6(8) . . ?
C13 C14 C1D 120.0(8) . . ?
C15 C14 Ru1 71.3(3) . . ?
C13 C14 Ru1 69.9(3) . . ?
C1D C14 Ru1 133.0(5) . . ?
C14 C15 C11 104.2(7) . . ?
C14 C15 C1E 124.1(10) . . ?
C11 C15 C1E 131.1(10) . . ?
C14 C15 Ru1 72.2(3) . . ?
C11 C15 Ru1 69.6(4) . . ?
C1E C15 Ru1 128.4(5) . . ?
C22 C21 C25 107.5(7) . . ?
C22 C21 C2AA 127.0(12) . . ?
C25 C21 C2AA 124.6(13) . . ?
C22 C21 Ru2 69.5(5) . . ?
C25 C21 Ru2 71.0(4) . . ?
C2AA C21 Ru2 132.9(6) . . ?
C23 C22 C21 111.0(7) . . ?
C23 C22 C2B 120.8(11) . . ?
C21 C22 C2B 126.6(12) . . ?
C23 C22 Ru2 76.2(6) . . ?
C21 C22 Ru2 73.8(4) . . ?
C2B C22 Ru2 128.8(6) . . ?
C22 C23 C24 108.7(7) . . ?
C22 C23 C2C 138.8(11) . . ?
C24 C23 C2C 112.5(11) . . ?
C22 C23 Ru2 69.2(4) . . ?
C24 C23 Ru2 69.0(4) . . ?
C2C C23 Ru2 128.0(7) . . ?
C25 C24 C23 104.4(6) . . ?
C25 C24 C2D 127.7(10) . . ?
C23 C24 C2D 127.4(10) . . ?
C25 C24 Ru2 71.6(5) . . ?
C23 C24 Ru2 72.4(3) . . ?
C2D C24 Ru2 126.0(7) . . ?
C24 C25 C21 107.6(7) . . ?
C24 C25 C2E 121.3(10) . . ?
C21 C25 C2E 130.9(10) . . ?
C24 C25 Ru2 70.9(4) . . ?
C21 C25 Ru2 71.5(5) . . ?
C2E C25 Ru2 126.7(6) . . ?
C4 N1 C1 113.3(6) . . ?
C4 N1 C5 108.6(5) . . ?
C1 N1 C5 107.3(6) . . ?
C5 N2 C2 111.5(5) . . ?
C5 N2 C6 109.6(6) . . ?
C2 N2 C6 111.1(5) . . ?
C3 N3 C4 110.2(4) . . ?
C3 N3 C6 110.0(5) . . ?
C4 N3 C6 108.1(5) . . ?
N1 C1 P1 114.1(4) . . ?
N2 C2 P1 114.3(4) . . ?
N3 C3 P1 115.0(4) . . ?
N1 C4 N3 114.5(6) . . ?
N2 C5 N1 113.8(5) . . ?
N2 C6 N3 114.2(5) . . ?
C4A N4 C5A 109.4(5) . . ?
C4A N4 C1AA 111.9(5) . . ?
C5A N4 C1AA 111.5(6) . . ?
C6A N5 C5A 107.6(5) . . ?
C6A N5 C3A 110.4(5) . . ?
C5A N5 C3A 110.7(5) . . ?
C6A N6 C4A 108.4(5) . . ?
C6A N6 C2A 110.7(4) . . ?
C4A N6 C2A 110.5(4) . . ?
N4 C1AA P2 112.2(4) . . ?
N6 C2A P2 113.1(4) . . ?
N5 C3A P2 115.2(4) . . ?
N4 C4A N6 113.4(5) . . ?
N5 C5A N4 114.0(5) . . ?
N5 C6A N6 115.7(5) . . ?
C5B N7 C4B 111.0(7) . . ?
C5B N7 C1BB 111.4(6) . . ?
C4B N7 C1BB 109.8(7) . . ?
C6B N8 C2BB 110.2(5) . . ?
C6B N8 C5B 106.1(5) . . ?
C2BB N8 C5B 108.4(7) . . ?
C6B N9 C4B 108.8(6) . . ?
C6B N9 C3B 111.7(5) . . ?
C4B N9 C3B 110.3(6) . . ?
N7 C1BB P4 112.4(6) . . ?
N8 C2BB P4 113.9(5) . . ?
N9 C3B P4 112.9(5) . . ?
N9 C4B N7 113.9(5) . . ?
N7 C5B N8 115.6(7) . . ?
N9 C6B N8 117.0(7) . . ?
C6C N10 C1CC 110.9(5) . . ?
C6C N10 C4C 108.8(5) . . ?
C1CC N10 C4C 110.7(5) . . ?
C5C N11 C2CC 111.9(6) . . ?
C5C N11 C4C 107.8(6) . . ?
C2CC N11 C4C 110.7(6) . . ?
C6C N12 C3C 111.4(5) . . ?
C6C N12 C5C 107.0(5) . . ?
C3C N12 C5C 108.2(5) . . ?
N10 C1CC P3 113.7(4) . . ?
N11 C2CC P3 114.2(5) . . ?
N12 C3C P3 115.3(4) . . ?
N11 C4C N10 114.0(6) . . ?
N11 C5C N12 116.1(6) . . ?
N12 C6C N10 115.0(5) . . ?
Cl3A Cl3 C31 68.8(6) . . ?
Cl3 Cl3A C31A 110.4(11) . . ?
Cl3 Cl3A C31 64.8(7) . . ?
C31A Cl3A C31 50.1(13) . . ?
Cl3 Cl3A C32 91.6(8) . . ?
C31A Cl3A C32 20.8(14) . . ?
C31 Cl3A C32 29.3(9) . . ?
Cl4A Cl4 C32 90.2(10) . . ?
Cl4A Cl4 C31A 74.4(10) . . ?
C32 Cl4 C31A 26.6(15) . . ?
Cl4 Cl4A C31A 67.3(13) . . ?
Cl4 Cl4A C32 51.9(9) . . ?
C31A Cl4A C32 24.2(15) . . ?
C32 C31 C31A 33(3) . . ?
C32 C31 Cl3 137(3) . . ?
C31A C31 Cl3 106(2) . . ?
C32 C31 Cl3A 96(2) . . ?
C31A C31 Cl3A 64(2) . . ?
Cl3 C31 Cl3A 46.4(5) . . ?
C31A C32 C31 103(6) . . ?
C31A C32 Cl4 94(5) . . ?
C31 C32 Cl4 153(4) . . ?
C31A C32 Cl4A 72(4) . . ?
C31 C32 Cl4A 130(3) . . ?
Cl4 C32 Cl4A 37.9(6) . . ?
C31A C32 Cl3A 48(5) . . ?
C31 C32 Cl3A 54.3(17) . . ?
Cl4 C32 Cl3A 137.7(15) . . ?
Cl4A C32 Cl3A 102.6(10) . . ?
C32 C31A C31 45(3) . . ?
C32 C31A Cl3A 111(5) . . ?
C31 C31A Cl3A 66(2) . . ?
C32 C31A Cl4 59(5) . . ?
C31 C31A Cl4 101(3) . . ?
Cl3A C31A Cl4 157.9(19) . . ?
C32 C31A Cl4A 84(5) . . ?
C31 C31A Cl4A 111(2) . . ?
Cl3A C31A Cl4A 126.6(15) . . ?
Cl4 C31A Cl4A 38.3(11) . . ?
Cl5A Cl5 C33 58.9(6) . . ?
Cl5 Cl5A C34 132.6(9) . . ?
Cl5 Cl5A C33 80.5(6) . . ?
C34 Cl5A C33 52.3(7) . . ?
C34A Cl6 C34 47.4(13) . . ?
C34 C33 C34A 55.0(15) . . ?
C34 C33 Cl5A 61.8(13) . . ?
C34A C33 Cl5A 112.1(14) . . ?
C34 C33 Cl5 102.2(14) . . ?
C34A C33 Cl5 149.0(14) . . ?
Cl5A C33 Cl5 40.5(4) . . ?
C34A C34 C33 62.8(15) . . ?
C34A C34 Cl5A 123(2) . . ?
C33 C34 Cl5A 65.9(15) . . ?
C34A C34 Cl6 54.5(15) . . ?
C33 C34 Cl6 107.5(14) . . ?
Cl5A C34 Cl6 171.6(11) . . ?
C34 C34A C33 62.2(18) . . ?
C34 C34A Cl6 78(2) . . ?
C33 C34A Cl6 126(2) . . ?

loop_
_geom_bond_atom_site_label_1
_geom_bond_atom_site_label_2
_geom_bond_distance
_geom_bond_site_symmetry_2
_geom_bond_publ_flag
Ru1 C13 2.193(6) . ?
Ru1 C11 2.194(7) . ?
Ru1 C15 2.216(5) . ?
Ru1 C12 2.222(7) . ?
Ru1 C14 2.229(5) . ?
Ru1 P1 2.2845(14) . ?
Ru1 P2 2.2872(16) . ?
Ru1 Cl1 2.4679(16) . ?
Ru2 C22 2.163(8) . ?
Ru2 C24 2.202(7) . ?
Ru2 C25 2.211(8) . ?
Ru2 C21 2.217(8) . ?
Ru2 C23 2.248(7) . ?
Ru2 P3 2.2842(18) . ?
Ru2 P4 2.285(2) . ?
Ru2 Cl2 2.465(2) . ?
P1 C3 1.850(5) . ?
P1 C1 1.853(6) . ?
P1 C2 1.854(6) . ?
P2 C3A 1.844(6) . ?
P2 C2A 1.841(6) . ?
P2 C1AA 1.868(6) . ?
P3 C3C 1.855(7) . ?
P3 C1CC 1.854(6) . ?
P3 C2CC 1.864(7) . ?
P4 C2BB 1.842(9) . ?
P4 C3B 1.850(6) . ?
P4 C1BB 1.873(7) . ?
C11 C12 1.301(15) . ?
C11 C1A 1.475(14) . ?
C11 C15 1.480(13) . ?
C12 C13 1.415(13) . ?
C12 C1B 1.561(12) . ?
C13 C14 1.417(9) . ?
C13 C1C 1.499(13) . ?
C14 C15 1.392(10) . ?
C14 C1D 1.515(10) . ?
C15 C1E 1.481(11) . ?
C21 C22 1.379(14) . ?
C21 C25 1.422(12) . ?
C21 C2AA 1.500(13) . ?
C22 C23 1.313(14) . ?
C22 C2B 1.535(12) . ?
C23 C24 1.474(11) . ?
C23 C2C 1.526(12) . ?
C24 C25 1.419(10) . ?
C24 C2D 1.512(10) . ?
C25 C2E 1.537(11) . ?
N1 C4 1.425(10) . ?
N1 C1 1.490(7) . ?
N1 C5 1.543(10) . ?
N2 C5 1.425(9) . ?
N2 C2 1.448(8) . ?
N2 C6 1.457(9) . ?
N3 C3 1.461(6) . ?
N3 C4 1.488(8) . ?
N3 C6 1.510(9) . ?
N4 C4A 1.435(9) . ?
N4 C5A 1.473(9) . ?
N4 C1AA 1.488(8) . ?
N5 C6A 1.454(8) . ?
N5 C5A 1.455(8) . ?
N5 C3A 1.468(8) . ?
N6 C6A 1.463(7) . ?
N6 C4A 1.476(7) . ?
N6 C2A 1.502(7) . ?
N7 C5B 1.359(14) . ?
N7 C4B 1.482(8) . ?
N7 C1BB 1.493(11) . ?
N8 C6B 1.477(8) . ?
N8 C2BB 1.489(8) . ?
N8 C5B 1.542(11) . ?
N9 C6B 1.418(10) . ?
N9 C4B 1.445(8) . ?
N9 C3B 1.492(10) . ?
N10 C6C 1.471(8) . ?
N10 C1CC 1.476(8) . ?
N10 C4C 1.484(9) . ?
N11 C5C 1.440(11) . ?
N11 C2CC 1.444(9) . ?
N11 C4C 1.479(10) . ?
N12 C6C 1.457(8) . ?
N12 C3C 1.477(8) . ?
N12 C5C 1.507(10) . ?
Cl3 Cl3A 1.410(11) . ?
Cl3 C31 1.761(18) . ?
Cl3A C31A 1.77(6) . ?
Cl3A C31 1.813(15) . ?
Cl3A C32 2.22(3) . ?
Cl4 Cl4A 1.259(10) . ?
Cl4 C32 1.61(3) . ?
Cl4 C31A 1.88(6) . ?
Cl4A C31A 1.96(5) . ?
Cl4A C32 2.05(2) . ?
C31 C32 1.09(3) . ?
C31 C31A 1.52(4) . ?
C32 C31A 0.84(5) . ?
Cl5 Cl5A 1.264(10) . ?
Cl5 C33 1.919(13) . ?
Cl5A C34 1.61(3) . ?
Cl5A C33 1.666(13) . ?
Cl6 C34A 1.48(2) . ?
Cl6 C34 1.78(3) . ?
C33 C34 1.44(2) . ?
C33 C34A 1.45(3) . ?
C34 C34A 1.34(3) . ?

loop_
_geom_torsion_atom_site_label_1
_geom_torsion_atom_site_label_2
_geom_torsion_atom_site_label_3
_geom_torsion_atom_site_label_4
_geom_torsion
_geom_torsion_site_symmetry_1
_geom_torsion_site_symmetry_2
_geom_torsion_site_symmetry_3
_geom_torsion_site_symmetry_4
_geom_torsion_publ_flag
C13 Ru1 P1 C3 -173.2(3) . . . . ?
C11 Ru1 P1 C3 121.6(4) . . . . ?
C15 Ru1 P1 C3 127.8(5) . . . . ?
C12 Ru1 P1 C3 150.2(4) . . . . ?
C14 Ru1 P1 C3 -162.2(3) . . . . ?
P2 Ru1 P1 C3 -59.3(2) . . . . ?
Cl1 Ru1 P1 C3 25.2(2) . . . . ?
C13 Ru1 P1 C1 67.1(4) . . . . ?
C11 Ru1 P1 C1 1.9(4) . . . . ?
C15 Ru1 P1 C1 8.1(6) . . . . ?
C12 Ru1 P1 C1 30.5(5) . . . . ?
C14 Ru1 P1 C1 78.1(4) . . . . ?
P2 Ru1 P1 C1 -178.9(3) . . . . ?
Cl1 Ru1 P1 C1 -94.5(3) . . . . ?
C13 Ru1 P1 C2 -51.4(3) . . . . ?
C11 Ru1 P1 C2 -116.6(4) . . . . ?
C15 Ru1 P1 C2 -110.4(5) . . . . ?
C12 Ru1 P1 C2 -88.0(4) . . . . ?
C14 Ru1 P1 C2 -40.4(4) . . . . ?
P2 Ru1 P1 C2 62.5(2) . . . . ?
Cl1 Ru1 P1 C2 147.0(2) . . . . ?
C13 Ru1 P2 C3A -87.9(3) . . . . ?
C11 Ru1 P2 C3A -18.0(6) . . . . ?
C15 Ru1 P2 C3A -19.6(3) . . . . ?
C12 Ru1 P2 C3A -90.4(6) . . . . ?
C14 Ru1 P2 C3A -53.3(3) . . . . ?
P1 Ru1 P2 C3A 163.6(2) . . . . ?
Cl1 Ru1 P2 C3A 73.2(2) . . . . ?
C13 Ru1 P2 C2A 28.9(3) . . . . ?
C11 Ru1 P2 C2A 98.8(6) . . . . ?
C15 Ru1 P2 C2A 97.1(3) . . . . ?
C12 Ru1 P2 C2A 26.4(6) . . . . ?
C14 Ru1 P2 C2A 63.5(3) . . . . ?
P1 Ru1 P2 C2A -79.6(2) . . . . ?
Cl1 Ru1 P2 C2A -170.0(2) . . . . ?
C13 Ru1 P2 C1AA 156.3(3) . . . . ?
C11 Ru1 P2 C1AA -133.8(6) . . . . ?
C15 Ru1 P2 C1AA -135.4(4) . . . . ?
C12 Ru1 P2 C1AA 153.8(6) . . . . ?
C14 Ru1 P2 C1AA -169.1(3) . . . . ?
P1 Ru1 P2 C1AA 47.8(3) . . . . ?
Cl1 Ru1 P2 C1AA -42.6(3) . . . . ?
C22 Ru2 P3 C3C -156.1(4) . . . . ?
C24 Ru2 P3 C3C 129.2(5) . . . . ?
C25 Ru2 P3 C3C 136.0(3) . . . . ?
C21 Ru2 P3 C3C 170.8(4) . . . . ?
C23 Ru2 P3 C3C -153.0(4) . . . . ?
P4 Ru2 P3 C3C -47.7(3) . . . . ?
Cl2 Ru2 P3 C3C 42.9(3) . . . . ?
C22 Ru2 P3 C1CC 88.0(4) . . . . ?
C24 Ru2 P3 C1CC 13.2(5) . . . . ?
C25 Ru2 P3 C1CC 20.1(3) . . . . ?
C21 Ru2 P3 C1CC 54.8(4) . . . . ?
C23 Ru2 P3 C1CC 91.1(4) . . . . ?
P4 Ru2 P3 C1CC -163.6(2) . . . . ?
Cl2 Ru2 P3 C1CC -73.0(2) . . . . ?
C22 Ru2 P3 C2CC -28.7(4) . . . . ?
C24 Ru2 P3 C2CC -103.4(5) . . . . ?
C25 Ru2 P3 C2CC -96.5(4) . . . . ?
C21 Ru2 P3 C2CC -61.8(5) . . . . ?
C23 Ru2 P3 C2CC -25.6(5) . . . . ?
P4 Ru2 P3 C2CC 79.7(3) . . . . ?
Cl2 Ru2 P3 C2CC 170.3(4) . . . . ?
C22 Ru2 P4 C2BB 52.5(4) . . . . ?
C24 Ru2 P4 C2BB 119.3(4) . . . . ?
C25 Ru2 P4 C2BB 109.2(5) . . . . ?
C21 Ru2 P4 C2BB 39.7(4) . . . . ?
C23 Ru2 P4 C2BB 86.1(4) . . . . ?
P3 Ru2 P4 C2BB -62.6(3) . . . . ?
Cl2 Ru2 P4 C2BB -146.9(3) . . . . ?
C22 Ru2 P4 C3B 173.6(4) . . . . ?
C24 Ru2 P4 C3B -119.7(4) . . . . ?
C25 Ru2 P4 C3B -129.7(5) . . . . ?
C21 Ru2 P4 C3B 160.8(4) . . . . ?
C23 Ru2 P4 C3B -152.8(4) . . . . ?
P3 Ru2 P4 C3B 58.5(3) . . . . ?
Cl2 Ru2 P4 C3B -25.8(3) . . . . ?
C22 Ru2 P4 C1BB -67.1(4) . . . . ?
C24 Ru2 P4 C1BB -0.4(4) . . . . ?
C25 Ru2 P4 C1BB -10.4(6) . . . . ?
C21 Ru2 P4 C1BB -79.9(5) . . . . ?
C23 Ru2 P4 C1BB -33.5(4) . . . . ?
P3 Ru2 P4 C1BB 177.8(3) . . . . ?
Cl2 Ru2 P4 C1BB 93.5(3) . . . . ?
C13 Ru1 C11 C12 -36.6(5) . . . . ?
C15 Ru1 C11 C12 -117.8(7) . . . . ?
C14 Ru1 C11 C12 -79.4(5) . . . . ?
P1 Ru1 C11 C12 58.0(5) . . . . ?
P2 Ru1 C11 C12 -120.3(8) . . . . ?
Cl1 Ru1 C11 C12 151.4(5) . . . . ?
C13 Ru1 C11 C1A -163.5(17) . . . . ?
C15 Ru1 C11 C1A 115.3(18) . . . . ?
C12 Ru1 C11 C1A -126.9(18) . . . . ?
C14 Ru1 C11 C1A 153.7(17) . . . . ?
P1 Ru1 C11 C1A -68.9(16) . . . . ?
P2 Ru1 C11 C1A 112.9(14) . . . . ?
Cl1 Ru1 C11 C1A 24.6(16) . . . . ?
C13 Ru1 C11 C15 81.2(5) . . . . ?
C12 Ru1 C11 C15 117.8(7) . . . . ?
C14 Ru1 C11 C15 38.4(4) . . . . ?
P1 Ru1 C11 C15 175.8(4) . . . . ?
P2 Ru1 C11 C15 -2.5(9) . . . . ?
Cl1 Ru1 C11 C15 -90.8(4) . . . . ?
C1A C11 C12 C13 -179.0(7) . . . . ?
C15 C11 C12 C13 -3.0(8) . . . . ?
Ru1 C11 C12 C13 59.7(5) . . . . ?
C1A C11 C12 C1B -8.3(14) . . . . ?
C15 C11 C12 C1B 167.7(7) . . . . ?
Ru1 C11 C12 C1B -129.6(8) . . . . ?
C1A C11 C12 Ru1 121.3(9) . . . . ?
C15 C11 C12 Ru1 -62.7(4) . . . . ?
C13 Ru1 C12 C11 120.7(7) . . . . ?
C15 Ru1 C12 C11 39.4(5) . . . . ?
C14 Ru1 C12 C11 81.2(6) . . . . ?
P1 Ru1 C12 C11 -129.9(5) . . . . ?
P2 Ru1 C12 C11 124.6(8) . . . . ?
Cl1 Ru1 C12 C11 -35.5(6) . . . . ?
C11 Ru1 C12 C13 -120.7(7) . . . . ?
C15 Ru1 C12 C13 -81.2(5) . . . . ?
C14 Ru1 C12 C13 -39.4(4) . . . . ?
P1 Ru1 C12 C13 109.4(5) . . . . ?
P2 Ru1 C12 C13 3.9(9) . . . . ?
Cl1 Ru1 C12 C13 -156.1(4) . . . . ?
C13 Ru1 C12 C1B -106.8(15) . . . . ?
C11 Ru1 C12 C1B 132.5(15) . . . . ?
C15 Ru1 C12 C1B 172.0(14) . . . . ?
C14 Ru1 C12 C1B -146.2(14) . . . . ?
P1 Ru1 C12 C1B 2.6(13) . . . . ?
P2 Ru1 C12 C1B -102.9(11) . . . . ?
Cl1 Ru1 C12 C1B 97.1(13) . . . . ?
C11 C12 C13 C14 4.8(8) . . . . ?
C1B C12 C13 C14 -167.7(6) . . . . ?
Ru1 C12 C13 C14 65.5(4) . . . . ?
C11 C12 C13 C1C 172.4(7) . . . . ?
C1B C12 C13 C1C -0.1(11) . . . . ?
Ru1 C12 C13 C1C -126.9(8) . . . . ?
C11 C12 C13 Ru1 -60.7(5) . . . . ?
C1B C12 C13 Ru1 126.8(6) . . . . ?
C11 Ru1 C13 C12 33.5(5) . . . . ?
C15 Ru1 C13 C12 78.2(6) . . . . ?
C14 Ru1 C13 C12 113.6(7) . . . . ?
P1 Ru1 C13 C12 -77.5(5) . . . . ?
P2 Ru1 C13 C12 -177.8(5) . . . . ?
Cl1 Ru1 C13 C12 53.1(8) . . . . ?
C11 Ru1 C13 C14 -80.1(5) . . . . ?
C15 Ru1 C13 C14 -35.4(4) . . . . ?
C12 Ru1 C13 C14 -113.6(7) . . . . ?
P1 Ru1 C13 C14 168.8(4) . . . . ?
P2 Ru1 C13 C14 68.5(4) . . . . ?
Cl1 Ru1 C13 C14 -60.6(8) . . . . ?
C11 Ru1 C13 C1C 161.5(12) . . . . ?
C15 Ru1 C13 C1C -153.8(12) . . . . ?
C12 Ru1 C13 C1C 128.0(13) . . . . ?
C14 Ru1 C13 C1C -118.4(13) . . . . ?
P1 Ru1 C13 C1C 50.4(11) . . . . ?
P2 Ru1 C13 C1C -49.9(11) . . . . ?
Cl1 Ru1 C13 C1C -179.0(9) . . . . ?
C12 C13 C14 C15 -4.8(7) . . . . ?
C1C C13 C14 C15 -173.6(7) . . . . ?
Ru1 C13 C14 C15 60.5(4) . . . . ?
C12 C13 C14 C1D 165.8(6) . . . . ?
C1C C13 C14 C1D -3.0(10) . . . . ?
Ru1 C13 C14 C1D -128.9(6) . . . . ?
C12 C13 C14 Ru1 -65.3(4) . . . . ?
C1C C13 C14 Ru1 125.9(8) . . . . ?
C13 Ru1 C14 C15 -120.0(6) . . . . ?
C11 Ru1 C14 C15 -41.3(5) . . . . ?
C12 Ru1 C14 C15 -80.5(6) . . . . ?
P1 Ru1 C14 C15 -137.6(4) . . . . ?
P2 Ru1 C14 C15 120.1(4) . . . . ?
Cl1 Ru1 C14 C15 33.2(5) . . . . ?
C11 Ru1 C14 C13 78.7(6) . . . . ?
C15 Ru1 C14 C13 120.0(6) . . . . ?
C12 Ru1 C14 C13 39.5(6) . . . . ?
P1 Ru1 C14 C13 -17.7(6) . . . . ?
P2 Ru1 C14 C13 -120.0(4) . . . . ?
Cl1 Ru1 C14 C13 153.1(4) . . . . ?
C13 Ru1 C14 C1D 112.8(11) . . . . ?
C11 Ru1 C14 C1D -168.5(11) . . . . ?
C15 Ru1 C14 C1D -127.2(11) . . . . ?
C12 Ru1 C14 C1D 152.3(11) . . . . ?
P1 Ru1 C14 C1D 95.2(9) . . . . ?
P2 Ru1 C14 C1D -7.1(9) . . . . ?
Cl1 Ru1 C14 C1D -94.1(9) . . . . ?
C13 C14 C15 C11 3.0(6) . . . . ?
C1D C14 C15 C11 -166.4(6) . . . . ?
Ru1 C14 C15 C11 62.7(4) . . . . ?
C13 C14 C15 C1E 175.5(6) . . . . ?
C1D C14 C15 C1E 6.1(10) . . . . ?
Ru1 C14 C15 C1E -124.8(6) . . . . ?
C13 C14 C15 Ru1 -59.7(4) . . . . ?
C1D C14 C15 Ru1 130.9(7) . . . . ?
C12 C11 C15 C14 0.0(7) . . . . ?
C1A C11 C15 C14 176.4(6) . . . . ?
Ru1 C11 C15 C14 -64.5(4) . . . . ?
C12 C11 C15 C1E -171.8(7) . . . . ?
C1A C11 C15 C1E 4.6(10) . . . . ?
Ru1 C11 C15 C1E 123.7(7) . . . . ?
C12 C11 C15 Ru1 64.5(5) . . . . ?
C1A C11 C15 Ru1 -119.1(7) . . . . ?
C13 Ru1 C15 C14 36.3(4) . . . . ?
C11 Ru1 C15 C14 113.2(6) . . . . ?
C12 Ru1 C15 C14 78.8(5) . . . . ?
P1 Ru1 C15 C14 104.3(6) . . . . ?
P2 Ru1 C15 C14 -68.1(4) . . . . ?
Cl1 Ru1 C15 C14 -153.9(4) . . . . ?
C13 Ru1 C15 C11 -76.9(5) . . . . ?
C12 Ru1 C15 C11 -34.4(5) . . . . ?
C14 Ru1 C15 C11 -113.2(6) . . . . ?
P1 Ru1 C15 C11 -8.9(8) . . . . ?
P2 Ru1 C15 C11 178.7(5) . . . . ?
Cl1 Ru1 C15 C11 92.9(5) . . . . ?
C13 Ru1 C15 C1E 156.1(12) . . . . ?
C11 Ru1 C15 C1E -126.9(13) . . . . ?
C12 Ru1 C15 C1E -161.4(12) . . . . ?
C14 Ru1 C15 C1E 119.9(12) . . . . ?
P1 Ru1 C15 C1E -135.8(9) . . . . ?
P2 Ru1 C15 C1E 51.8(11) . . . . ?
Cl1 Ru1 C15 C1E -34.1(11) . . . . ?
C24 Ru2 C21 C22 -80.2(5) . . . . ?
C25 Ru2 C21 C22 -117.9(7) . . . . ?
C23 Ru2 C21 C22 -35.8(4) . . . . ?
P3 Ru2 C21 C22 122.6(5) . . . . ?
P4 Ru2 C21 C22 20.9(7) . . . . ?
Cl2 Ru2 C21 C22 -150.7(4) . . . . ?
C22 Ru2 C21 C25 117.9(7) . . . . ?
C24 Ru2 C21 C25 37.7(5) . . . . ?
C23 Ru2 C21 C25 82.1(5) . . . . ?
P3 Ru2 C21 C25 -119.5(5) . . . . ?
P4 Ru2 C21 C25 138.8(5) . . . . ?
Cl2 Ru2 C21 C25 -32.8(6) . . . . ?
C22 Ru2 C21 C2AA -122.1(18) . . . . ?
C24 Ru2 C21 C2AA 157.7(17) . . . . ?
C25 Ru2 C21 C2AA 120.0(18) . . . . ?
C23 Ru2 C21 C2AA -157.9(17) . . . . ?
P3 Ru2 C21 C2AA 0.5(16) . . . . ?
P4 Ru2 C21 C2AA -101.2(15) . . . . ?
Cl2 Ru2 C21 C2AA 87.2(16) . . . . ?
C25 C21 C22 C23 6.6(10) . . . . ?
C2AA C21 C22 C23 -163.2(10) . . . . ?
Ru2 C21 C22 C23 67.8(7) . . . . ?
C25 C21 C22 C2B 172.2(7) . . . . ?
C2AA C21 C22 C2B 2.4(14) . . . . ?
Ru2 C21 C22 C2B -126.6(8) . . . . ?
C25 C21 C22 Ru2 -61.2(6) . . . . ?
C2AA C21 C22 Ru2 129.0(10) . . . . ?
C24 Ru2 C22 C23 -37.1(4) . . . . ?
C25 Ru2 C22 C23 -79.7(5) . . . . ?
C21 Ru2 C22 C23 -117.1(7) . . . . ?
P3 Ru2 C22 C23 177.1(4) . . . . ?
P4 Ru2 C22 C23 76.5(4) . . . . ?
Cl2 Ru2 C22 C23 -52.4(10) . . . . ?
C24 Ru2 C22 C21 80.0(5) . . . . ?
C25 Ru2 C22 C21 37.4(5) . . . . ?
C23 Ru2 C22 C21 117.1(7) . . . . ?
P3 Ru2 C22 C21 -65.8(5) . . . . ?
P4 Ru2 C22 C21 -166.4(5) . . . . ?
Cl2 Ru2 C22 C21 64.7(10) . . . . ?
C24 Ru2 C22 C2B -155.7(14) . . . . ?
C25 Ru2 C22 C2B 161.7(14) . . . . ?
C21 Ru2 C22 C2B 124.3(15) . . . . ?
C23 Ru2 C22 C2B -118.6(15) . . . . ?
P3 Ru2 C22 C2B 58.5(13) . . . . ?
P4 Ru2 C22 C2B -42.1(13) . . . . ?
Cl2 Ru2 C22 C2B -171.0(10) . . . . ?
C21 C22 C23 C24 -8.6(9) . . . . ?
C2B C22 C23 C24 -175.1(8) . . . . ?
Ru2 C22 C23 C24 57.7(5) . . . . ?
C21 C22 C23 C2C 169.3(9) . . . . ?
C2B C22 C23 C2C 2.8(16) . . . . ?
Ru2 C22 C23 C2C -124.4(10) . . . . ?
C21 C22 C23 Ru2 -66.3(6) . . . . ?
C2B C22 C23 Ru2 127.2(9) . . . . ?
C24 Ru2 C23 C22 120.9(7) . . . . ?
C25 Ru2 C23 C22 81.2(6) . . . . ?
C21 Ru2 C23 C22 38.0(6) . . . . ?
P3 Ru2 C23 C22 -5.0(6) . . . . ?
P4 Ru2 C23 C22 -109.8(5) . . . . ?
Cl2 Ru2 C23 C22 155.1(5) . . . . ?
C22 Ru2 C23 C24 -120.9(7) . . . . ?
C25 Ru2 C23 C24 -39.7(4) . . . . ?
C21 Ru2 C23 C24 -82.9(5) . . . . ?
P3 Ru2 C23 C24 -126.0(4) . . . . ?
P4 Ru2 C23 C24 129.3(4) . . . . ?
Cl2 Ru2 C23 C24 34.2(5) . . . . ?
C22 Ru2 C23 C2C 136.4(13) . . . . ?
C24 Ru2 C23 C2C -102.7(13) . . . . ?
C25 Ru2 C23 C2C -142.4(13) . . . . ?
C21 Ru2 C23 C2C 174.4(13) . . . . ?
P3 Ru2 C23 C2C 131.3(12) . . . . ?
P4 Ru2 C23 C2C 26.6(12) . . . . ?
Cl2 Ru2 C23 C2C -68.5(12) . . . . ?
C22 C23 C24 C25 7.1(9) . . . . ?
C2C C23 C24 C25 -171.4(7) . . . . ?
Ru2 C23 C24 C25 64.9(5) . . . . ?
C22 C23 C24 C2D 179.9(9) . . . . ?
C2C C23 C24 C2D 1.4(12) . . . . ?
Ru2 C23 C24 C2D -122.3(9) . . . . ?
C22 C23 C24 Ru2 -57.8(6) . . . . ?
C2C C23 C24 Ru2 123.7(7) . . . . ?
C22 Ru2 C24 C25 -79.2(5) . . . . ?
C21 Ru2 C24 C25 -37.7(5) . . . . ?
C23 Ru2 C24 C25 -112.4(6) . . . . ?
P3 Ru2 C24 C25 10.5(7) . . . . ?
P4 Ru2 C24 C25 -173.0(4) . . . . ?
Cl2 Ru2 C24 C25 94.4(4) . . . . ?
C22 Ru2 C24 C23 33.3(5) . . . . ?
C25 Ru2 C24 C23 112.4(6) . . . . ?
C21 Ru2 C24 C23 74.8(6) . . . . ?
P3 Ru2 C24 C23 123.0(5) . . . . ?
P4 Ru2 C24 C23 -60.5(5) . . . . ?
Cl2 Ru2 C24 C23 -153.2(4) . . . . ?
C22 Ru2 C24 C2D 157.1(12) . . . . ?
C25 Ru2 C24 C2D -123.7(13) . . . . ?
C21 Ru2 C24 C2D -161.4(12) . . . . ?
C23 Ru2 C24 C2D 123.9(12) . . . . ?
P3 Ru2 C24 C2D -113.2(10) . . . . ?
P4 Ru2 C24 C2D 63.3(11) . . . . ?
Cl2 Ru2 C24 C2D -29.3(11) . . . . ?
C23 C24 C25 C21 -3.0(9) . . . . ?
C2D C24 C25 C21 -175.8(9) . . . . ?
Ru2 C24 C25 C21 62.4(6) . . . . ?
C23 C24 C25 C2E 172.6(8) . . . . ?
C2D C24 C25 C2E -0.2(14) . . . . ?
Ru2 C24 C25 C2E -121.9(8) . . . . ?
C23 C24 C25 Ru2 -65.4(4) . . . . ?
C2D C24 C25 Ru2 121.8(10) . . . . ?
C22 C21 C25 C24 -1.8(9) . . . . ?
C2AA C21 C25 C24 168.3(8) . . . . ?
Ru2 C21 C25 C24 -62.1(5) . . . . ?
C22 C21 C25 C2E -176.9(10) . . . . ?
C2AA C21 C25 C2E -6.8(15) . . . . ?
Ru2 C21 C25 C2E 122.9(11) . . . . ?
C22 C21 C25 Ru2 60.3(6) . . . . ?
C2AA C21 C25 Ru2 -129.6(8) . . . . ?
C22 Ru2 C25 C24 80.4(6) . . . . ?
C21 Ru2 C25 C24 117.0(7) . . . . ?
C23 Ru2 C25 C24 41.0(5) . . . . ?
P3 Ru2 C25 C24 -174.2(4) . . . . ?
P4 Ru2 C25 C24 14.7(7) . . . . ?
Cl2 Ru2 C25 C24 -88.3(4) . . . . ?
C22 Ru2 C25 C21 -36.6(5) . . . . ?
C24 Ru2 C25 C21 -117.0(7) . . . . ?
C23 Ru2 C25 C21 -76.0(6) . . . . ?
P3 Ru2 C25 C21 68.9(5) . . . . ?
P4 Ru2 C25 C21 -102.3(6) . . . . ?
Cl2 Ru2 C25 C21 154.7(5) . . . . ?
C22 Ru2 C25 C2E -164.3(12) . . . . ?
C24 Ru2 C25 C2E 115.4(12) . . . . ?
C21 Ru2 C25 C2E -127.6(13) . . . . ?
C23 Ru2 C25 C2E 156.4(12) . . . . ?
P3 Ru2 C25 C2E -58.8(11) . . . . ?
P4 Ru2 C25 C2E 130.0(11) . . . . ?
Cl2 Ru2 C25 C2E 27.0(11) . . . . ?
C4 N1 C1 P1 -58.0(8) . . . . ?
C5 N1 C1 P1 61.9(7) . . . . ?
C3 P1 C1 N1 46.4(6) . . . . ?
C2 P1 C1 N1 -51.7(6) . . . . ?
Ru1 P1 C1 N1 178.0(5) . . . . ?
C5 N2 C2 P1 -62.4(7) . . . . ?
C6 N2 C2 P1 60.2(6) . . . . ?
C3 P1 C2 N2 -46.4(5) . . . . ?
C1 P1 C2 N2 50.0(5) . . . . ?
Ru1 P1 C2 N2 -179.1(3) . . . . ?
C4 N3 C3 P1 61.5(6) . . . . ?
C6 N3 C3 P1 -57.6(6) . . . . ?
C1 P1 C3 N3 -50.1(5) . . . . ?
C2 P1 C3 N3 46.0(5) . . . . ?
Ru1 P1 C3 N3 178.3(3) . . . . ?
C1 N1 C4 N3 64.4(7) . . . . ?
C5 N1 C4 N3 -54.8(6) . . . . ?
C3 N3 C4 N1 -65.6(7) . . . . ?
C6 N3 C4 N1 54.7(6) . . . . ?
C2 N2 C5 N1 68.5(7) . . . . ?
C6 N2 C5 N1 -54.9(7) . . . . ?
C4 N1 C5 N2 55.3(7) . . . . ?
C1 N1 C5 N2 -67.5(7) . . . . ?
C5 N2 C6 N3 55.2(6) . . . . ?
C2 N2 C6 N3 -68.5(7) . . . . ?
C3 N3 C6 N2 66.8(7) . . . . ?
C4 N3 C6 N2 -53.6(6) . . . . ?
C4A N4 C1AA P2 61.7(6) . . . . ?
C5A N4 C1AA P2 -61.2(6) . . . . ?
C3A P2 C1AA N4 48.9(6) . . . . ?
C2A P2 C1AA N4 -49.1(5) . . . . ?
Ru1 P2 C1AA N4 172.9(4) . . . . ?
C6A N6 C2A P2 59.1(5) . . . . ?
C4A N6 C2A P2 -61.1(5) . . . . ?
C3A P2 C2A N6 -47.2(4) . . . . ?
C1AA P2 C2A N6 49.6(4) . . . . ?
Ru1 P2 C2A N6 -171.8(3) . . . . ?
C6A N5 C3A P2 -58.4(6) . . . . ?
C5A N5 C3A P2 60.6(6) . . . . ?
C2A P2 C3A N5 47.8(5) . . . . ?
C1AA P2 C3A N5 -49.6(5) . . . . ?
Ru1 P2 C3A N5 178.9(4) . . . . ?
C5A N4 C4A N6 55.4(7) . . . . ?
C1AA N4 C4A N6 -68.7(7) . . . . ?
C6A N6 C4A N4 -53.9(6) . . . . ?
C2A N6 C4A N4 67.6(7) . . . . ?
C6A N5 C5A N4 54.8(7) . . . . ?
C3A N5 C5A N4 -65.9(8) . . . . ?
C4A N4 C5A N5 -56.7(7) . . . . ?
C1AA N4 C5A N5 67.7(7) . . . . ?
C5A N5 C6A N6 -54.7(7) . . . . ?
C3A N5 C6A N6 66.2(6) . . . . ?
C4A N6 C6A N5 54.3(6) . . . . ?
C2A N6 C6A N5 -67.1(6) . . . . ?
C5B N7 C1BB P4 -61.7(7) . . . . ?
C4B N7 C1BB P4 61.8(8) . . . . ?
C2BB P4 C1BB N7 48.1(6) . . . . ?
C3B P4 C1BB N7 -50.9(6) . . . . ?
Ru2 P4 C1BB N7 178.2(4) . . . . ?
C6B N8 C2BB P4 -57.1(8) . . . . ?
C5B N8 C2BB P4 58.6(7) . . . . ?
C3B P4 C2BB N8 47.5(6) . . . . ?
C1BB P4 C2BB N8 -49.5(6) . . . . ?
Ru2 P4 C2BB N8 179.2(4) . . . . ?
C6B N9 C3B P4 58.2(7) . . . . ?
C4B N9 C3B P4 -63.0(7) . . . . ?
C2BB P4 C3B N9 -46.8(6) . . . . ?
C1BB P4 C3B N9 51.0(6) . . . . ?
Ru2 P4 C3B N9 -177.7(4) . . . . ?
C6B N9 C4B N7 -53.7(9) . . . . ?
C3B N9 C4B N7 69.1(10) . . . . ?
C5B N7 C4B N9 54.7(10) . . . . ?
C1BB N7 C4B N9 -68.9(10) . . . . ?
C4B N7 C5B N8 -52.9(8) . . . . ?
C1BB N7 C5B N8 69.8(7) . . . . ?
C6B N8 C5B N7 50.4(8) . . . . ?
C2BB N8 C5B N7 -68.0(7) . . . . ?
C4B N9 C6B N8 55.2(7) . . . . ?
C3B N9 C6B N8 -66.7(7) . . . . ?
C2BB N8 C6B N9 65.8(8) . . . . ?
C5B N8 C6B N9 -51.4(8) . . . . ?
C6C N10 C1CC P3 -61.5(6) . . . . ?
C4C N10 C1CC P3 59.3(6) . . . . ?
C3C P3 C1CC N10 49.3(5) . . . . ?
C2CC P3 C1CC N10 -47.1(5) . . . . ?
Ru2 P3 C1CC N10 -178.5(4) . . . . ?
C5C N11 C2CC P3 60.0(8) . . . . ?
C4C N11 C2CC P3 -60.4(8) . . . . ?
C3C P3 C2CC N11 -48.6(7) . . . . ?
C1CC P3 C2CC N11 48.0(7) . . . . ?
Ru2 P3 C2CC N11 172.2(5) . . . . ?
C6C N12 C3C P3 57.8(7) . . . . ?
C5C N12 C3C P3 -59.6(6) . . . . ?
C1CC P3 C3C N12 -47.7(5) . . . . ?
C2CC P3 C3C N12 50.1(5) . . . . ?
Ru2 P3 C3C N12 -171.5(4) . . . . ?
C5C N11 C4C N10 -54.7(7) . . . . ?
C2CC N11 C4C N10 68.0(8) . . . . ?
C6C N10 C4C N11 54.7(7) . . . . ?
C1CC N10 C4C N11 -67.4(7) . . . . ?
C2CC N11 C5C N12 -66.5(7) . . . . ?
C4C N11 C5C N12 55.5(7) . . . . ?
C6C N12 C5C N11 -55.2(7) . . . . ?
C3C N12 C5C N11 65.0(7) . . . . ?
C3C N12 C6C N10 -64.2(7) . . . . ?
C5C N12 C6C N10 53.9(7) . . . . ?
C1CC N10 C6C N12 66.6(7) . . . . ?
C4C N10 C6C N12 -55.3(7) . . . . ?
C31 Cl3 Cl3A C31A 21.2(13) . . . . ?
C31 Cl3 Cl3A C32 12.1(12) . . . . ?
C32 Cl4 Cl4A C31A -21.7(19) . . . . ?
C31A Cl4 Cl4A C32 21.7(19) . . . . ?
Cl3A Cl3 C31 C32 -38(3) . . . . ?
Cl3A Cl3 C31 C31A -24.3(12) . . . . ?
Cl3 Cl3A C31 C32 155(2) . . . . ?
C31A Cl3A C31 C32 1(2) . . . . ?
Cl3 Cl3A C31 C31A 153.8(15) . . . . ?
C32 Cl3A C31 C31A -1(2) . . . . ?
C31A Cl3A C31 Cl3 -153.8(15) . . . . ?
C32 Cl3A C31 Cl3 -155(2) . . . . ?
Cl3 C31 C32 C31A 26(5) . . . . ?
Cl3A C31 C32 C31A -1(4) . . . . ?
C31A C31 C32 Cl4 128(6) . . . . ?
Cl3 C31 C32 Cl4 154(4) . . . . ?
Cl3A C31 C32 Cl4 127(5) . . . . ?
C31A C31 C32 Cl4A 77(3) . . . . ?
Cl3 C31 C32 Cl4A 102(4) . . . . ?
Cl3A C31 C32 Cl4A 75(4) . . . . ?
C31A C31 C32 Cl3A 1(4) . . . . ?
Cl3 C31 C32 Cl3A 26.9(18) . . . . ?
Cl4A Cl4 C32 C31A 53(3) . . . . ?
Cl4A Cl4 C32 C31 -77(5) . . . . ?
C31A Cl4 C32 C31 -130(7) . . . . ?
C31A Cl4 C32 Cl4A -53(3) . . . . ?
Cl4A Cl4 C32 Cl3A 28(3) . . . . ?
C31A Cl4 C32 Cl3A -25(2) . . . . ?
Cl4 Cl4A C32 C31A -123(5) . . . . ?
Cl4 Cl4A C32 C31 145(5) . . . . ?
C31A Cl4A C32 C31 -91(5) . . . . ?
C31A Cl4A C32 Cl4 123(5) . . . . ?
Cl4 Cl4A C32 Cl3A -161(2) . . . . ?
C31A Cl4A C32 Cl3A -38(3) . . . . ?
Cl3 Cl3A C32 C31A 155(4) . . . . ?
C31 Cl3A C32 C31A 178(5) . . . . ?
Cl3 Cl3A C32 C31 -23(2) . . . . ?
C31A Cl3A C32 C31 -178(5) . . . . ?
Cl3 Cl3A C32 Cl4 -171(3) . . . . ?
C31A Cl3A C32 Cl4 34(3) . . . . ?
C31 Cl3A C32 Cl4 -148(5) . . . . ?
Cl3 Cl3A C32 Cl4A -153.6(14) . . . . ?
C31A Cl3A C32 Cl4A 51(3) . . . . ?
C31 Cl3A C32 Cl4A -131(3) . . . . ?
Cl4 C32 C31A C31 -159(4) . . . . ?
Cl4A C32 C31A C31 -128(3) . . . . ?
Cl3A C32 C31A C31 -1(4) . . . . ?
C31 C32 C31A Cl3A 1(4) . . . . ?
Cl4 C32 C31A Cl3A -157.9(18) . . . . ?
Cl4A C32 C31A Cl3A -127(2) . . . . ?
C31 C32 C31A Cl4 159(4) . . . . ?
Cl4A C32 C31A Cl4 30.9(16) . . . . ?
Cl3A C32 C31A Cl4 157.9(18) . . . . ?
C31 C32 C31A Cl4A 128(3) . . . . ?
Cl4 C32 C31A Cl4A -30.9(16) . . . . ?
Cl3A C32 C31A Cl4A 127(2) . . . . ?
Cl3 C31 C31A C32 -162(4) . . . . ?
Cl3A C31 C31A C32 178(4) . . . . ?
C32 C31 C31A Cl3A -178(4) . . . . ?
Cl3 C31 C31A Cl3A 19.4(10) . . . . ?
C32 C31 C31A Cl4 -18(4) . . . . ?
Cl3 C31 C31A Cl4 -180.0(10) . . . . ?
Cl3A C31 C31A Cl4 160.6(15) . . . . ?
C32 C31 C31A Cl4A -57(4) . . . . ?
Cl3 C31 C31A Cl4A 141(2) . . . . ?
Cl3A C31 C31A Cl4A 122(2) . . . . ?
Cl3 Cl3A C31A C32 -26(4) . . . . ?
C31 Cl3A C31A C32 -1(3) . . . . ?
Cl3 Cl3A C31A C31 -25.3(14) . . . . ?
C32 Cl3A C31A C31 1(3) . . . . ?
Cl3 Cl3A C31A Cl4 -85(5) . . . . ?
C31 Cl3A C31A Cl4 -60(5) . . . . ?
C32 Cl3A C31A Cl4 -59(6) . . . . ?
Cl3 Cl3A C31A Cl4A -124.8(19) . . . . ?
C31 Cl3A C31A Cl4A -100(3) . . . . ?
C32 Cl3A C31A Cl4A -98(5) . . . . ?
Cl4A Cl4 C31A C32 -124(4) . . . . ?
Cl4A Cl4 C31A C31 -109.8(14) . . . . ?
C32 Cl4 C31A C31 15(3) . . . . ?
Cl4A Cl4 C31A Cl3A -56(5) . . . . ?
C32 Cl4 C31A Cl3A 68(6) . . . . ?
C32 Cl4 C31A Cl4A 124(4) . . . . ?
Cl4 Cl4A C31A C32 45(4) . . . . ?
Cl4 Cl4A C31A C31 81(2) . . . . ?
C32 Cl4A C31A C31 36(3) . . . . ?
Cl4 Cl4A C31A Cl3A 157(3) . . . . ?
C32 Cl4A C31A Cl3A 112(5) . . . . ?
C32 Cl4A C31A Cl4 -45(4) . . . . ?
C33 Cl5 Cl5A C34 -5.1(13) . . . . ?
Cl5 Cl5A C33 C34 -175.3(12) . . . . ?
Cl5 Cl5A C33 C34A 161.6(13) . . . . ?
C34 Cl5A C33 C34A -23.2(15) . . . . ?
C34 Cl5A C33 Cl5 175.3(12) . . . . ?
Cl5A Cl5 C33 C34 4.3(11) . . . . ?
Cl5A Cl5 C33 C34A -35(2) . . . . ?
Cl5A C33 C34 C34A -153.5(19) . . . . ?
Cl5 C33 C34 C34A -156.7(16) . . . . ?
C34A C33 C34 Cl5A 153.5(19) . . . . ?
Cl5 C33 C34 Cl5A -3.1(8) . . . . ?
C34A C33 C34 Cl6 -32.0(14) . . . . ?
Cl5A C33 C34 Cl6 174.4(15) . . . . ?
Cl5 C33 C34 Cl6 171.3(8) . . . . ?
Cl5 Cl5A C34 C34A 34(3) . . . . ?
C33 Cl5A C34 C34A 28.1(19) . . . . ?
Cl5 Cl5A C34 C33 6.4(16) . . . . ?
Cl5 Cl5A C34 Cl6 -33(11) . . . . ?
C33 Cl5A C34 Cl6 -39(10) . . . . ?
C34A Cl6 C34 C33 35.4(19) . . . . ?
C34A Cl6 C34 Cl5A 73(11) . . . . ?
Cl5A C34 C34A C33 -28.9(18) . . . . ?
Cl6 C34 C34A C33 141.6(18) . . . . ?
C33 C34 C34A Cl6 -141.6(18) . . . . ?
Cl5A C34 C34A Cl6 -170.5(15) . . . . ?
Cl5A C33 C34A C34 25.1(19) . . . . ?
Cl5 C33 C34A C34 49(3) . . . . ?
C34 C33 C34A Cl6 48(2) . . . . ?
Cl5A C33 C34A Cl6 73(3) . . . . ?
Cl5 C33 C34A Cl6 97(3) . . . . ?
C34 Cl6 C34A C33 -42.6(19) . . . . ?
